data_7043884
loop_
_publ_author_name
'Huynh, Han Vinh'
'Koh, Christine Hui Min'
'Nguyen, Van Ha'

_publ_section_title
;
 Heteroleptic nickel(II)-diNHC complexes and unusual
 &#x2018;reverse&#x2019; carbene-transfer to silver(I)
;
_journal_name_full 'Dalton Trans.'
_journal_paper_doi 10.1039/C7DT01912B
_journal_year 2017
_chemical_formula_moiety C23H20F6N4NiO4
_chemical_formula_sum 'C23.5 H22 Cl2.15 F5.5 N4 Ni O3.75'
_chemical_formula_weight 659.88
_space_group_crystal_system triclinic
_space_group_IT_number 2
_space_group_name_Hall '-P 1'
_space_group_name_H-M_alt 'P -1'
_symmetry_space_group_name_Hall '-P 1'
_symmetry_space_group_name_H-M 'P -1'
_atom_sites_solution_hydrogens geom
_audit_creation_method SHELXL-2014/7
_audit_update_record
;
2017-05-17 deposited with the CCDC.
2017-08-01 downloaded from the CCDC.
;
_cell_angle_alpha 81.770(16)
_cell_angle_beta 85.099(18)
_cell_angle_gamma 70.204(14)
_cell_formula_units_Z 2
_cell_length_a 8.649(6)
_cell_length_b 10.985(8)
_cell_length_c 15.733(12)
_cell_measurement_reflns_used 793
_cell_measurement_temperature 293(2)
_cell_measurement_theta_max 20.60
_cell_measurement_theta_min 2.24
_cell_volume 1390.9(18)
_computing_cell_refinement 'APEX3 v2016.1-0 (Bruker AXS)'
_computing_data_collection 'APEX3 (Bruker AXS)'
_computing_data_reduction 'SAINT V8.32B (Bruker AXS Inc., 2014)'
_computing_molecular_graphics 'Bruker SHELXTL'
_computing_publication_material 'Bruker SHELXTL'
_computing_structure_refinement 'SHELXL--2014 (Sheldrick 2014)'
_computing_structure_solution 'SHELXT--(Sheldrick 2015)'
_diffrn_ambient_temperature 293(2)
_diffrn_measured_fraction_theta_full 0.999
_diffrn_measured_fraction_theta_max 0.999
_diffrn_measurement_device_type 'CCD area detector'
_diffrn_measurement_method 'phi and omega scans'
_diffrn_radiation_type MoK\a
_diffrn_radiation_wavelength 0.71073
_diffrn_reflns_av_R_equivalents 0.0733
_diffrn_reflns_av_unetI/netI 0.0812
_diffrn_reflns_Laue_measured_fraction_full 0.999
_diffrn_reflns_Laue_measured_fraction_max 0.999
_diffrn_reflns_limit_h_max 10
_diffrn_reflns_limit_h_min -10
_diffrn_reflns_limit_k_max 13
_diffrn_reflns_limit_k_min -13
_diffrn_reflns_limit_l_max 18
_diffrn_reflns_limit_l_min -18
_diffrn_reflns_number 14921
_diffrn_reflns_point_group_measured_fraction_full 0.999
_diffrn_reflns_point_group_measured_fraction_max 0.999
_diffrn_reflns_theta_full 24.995
_diffrn_reflns_theta_max 24.995
_diffrn_reflns_theta_min 1.309
_exptl_absorpt_coefficient_mu 0.977
_exptl_absorpt_correction_T_max 0.5630
_exptl_absorpt_correction_T_min 0.4730
_exptl_absorpt_correction_type multi-scan
_exptl_absorpt_process_details 'Sadabs, (Sheldrick 2012)'
_exptl_crystal_colour Yellow
_exptl_crystal_density_diffrn 1.576
_exptl_crystal_density_meas ?
_exptl_crystal_description Thin_Plate
_exptl_crystal_F_000 670
_exptl_crystal_recrystallization_method 'Re-crystallisation from solvent: dichloromethane/hexane'
_exptl_crystal_size_max 0.30
_exptl_crystal_size_mid 0.10
_exptl_crystal_size_min 0.04
_refine_diff_density_max 0.704
_refine_diff_density_min -0.588
_refine_diff_density_rms 0.099
_refine_ls_extinction_method none
_refine_ls_goodness_of_fit_ref 1.050
_refine_ls_hydrogen_treatment constr
_refine_ls_matrix_type full
_refine_ls_number_parameters 382
_refine_ls_number_reflns 4896
_refine_ls_number_restraints 14
_refine_ls_restrained_S_all 6.392
_refine_ls_R_factor_all 0.1030
_refine_ls_R_factor_gt 0.0671
_refine_ls_shift/su_max 0.001
_refine_ls_shift/su_mean 0.000
_refine_ls_structure_factor_coef Fsqd
_refine_ls_weighting_details 'w=1/[\s^2^(Fo^2^)+(0.0834P)^2^+0.8712P] where P=(Fo^2^+2Fc^2^)/3'
_refine_ls_weighting_scheme calc
_refine_ls_wR_factor_gt 0.1518
_refine_ls_wR_factor_ref 0.1728
_reflns_Friedel_coverage 0.000
_reflns_number_gt 3364
_reflns_number_total 4896
_reflns_threshold_expression 'I > 2\s(I)'
_cod_data_source_file c7dt01912b2.cif
_cod_data_source_block C172
_cod_depositor_comments
;
The following automatic conversions were performed:

'_exptl_absorpt_correction_type' value 'Multi-scan' changed to
'multi-scan' according to
/home/data/users/saulius/crontab/automatic-downloads/rss-feeds/RSC/lib/dictionaries/cif_core.dic
dictionary named 'cif_core.dic' version 2.4.2 from 2011-04-26.

'_exptl_crystal_density_meas' value 'Not Measured' was changed to '?'
- the value is perceived as not measured.

Automatic conversion script
Id: cif_fix_values 4973 2017-02-22 13:04:09Z antanas 
;
_cod_original_formula_sum 'C23.50 H22 Cl2.15 F5.50 N4 Ni O3.75'
_cod_database_code 7043884
_shelx_shelxl_version_number 2014/7
_shelx_space_group_comment
; 
The symmetry employed for this shelxl refinement is uniquely defined 
by the following loop, which should always be used as a source of 
symmetry information in preference to the above space-group names. 
They are only intended as comments. 
;
_computing_bruker_data_scaling 'SADABS V2012/1 (Bruker AXS Inc.)'

loop_
_space_group_symop_operation_xyz
'x, y, z'
'-x, -y, -z'

loop_
_atom_site_label
_atom_site_type_symbol
_atom_site_fract_x
_atom_site_fract_y
_atom_site_fract_z
_atom_site_U_iso_or_equiv
_atom_site_adp_type
_atom_site_occupancy
_atom_site_site_symmetry_order
_atom_site_calc_flag
_atom_site_refinement_flags_posn
_atom_site_refinement_flags_adp
_atom_site_refinement_flags_occupancy
_atom_site_disorder_assembly
_atom_site_disorder_group
Ni1 Ni 0.73560(8) 0.74676(7) 0.72690(5) 0.0301(2) Uani 1 1 d D . . . .
O1 O 0.7776(4) 0.6453(3) 0.6322(3) 0.0357(9) Uani 1 1 d . . . . .
O2 O 0.5407(5) 0.7700(4) 0.5737(3) 0.0415(10) Uani 1 1 d . . . . .
C20 C 0.6678(7) 0.6757(5) 0.5797(4) 0.0330(14) Uani 1 1 d . . . . .
C21 C 0.6987(7) 0.5813(6) 0.5118(5) 0.0448(16) Uani 1 1 d . . . . .
F1 F 0.8418(6) 0.5609(6) 0.4710(4) 0.123(2) Uani 1 1 d . . . . .
F2 F 0.5872(6) 0.6192(4) 0.4528(3) 0.0863(15) Uani 1 1 d . . . . .
F3 F 0.6964(8) 0.4671(4) 0.5468(3) 0.1011(18) Uani 1 1 d . . . . .
O3 O 0.6587(7) 0.6163(4) 0.7903(3) 0.0356(12) Uani 0.843(5) 1 d D . P A 1
O4 O 0.3964(5) 0.7366(4) 0.8108(3) 0.0357(12) Uani 0.843(5) 1 d . . P A 1
C22 C 0.5130(7) 0.6396(8) 0.8153(5) 0.022(3) Uani 0.843(5) 1 d D U P A 1
C23 C 0.4828(8) 0.5085(7) 0.8544(5) 0.0420(19) Uani 0.843(5) 1 d . . P A 1
F4 F 0.4911(8) 0.4332(5) 0.7951(4) 0.091(2) Uani 0.843(5) 1 d . . P A 1
F5 F 0.3390(6) 0.5264(5) 0.8955(4) 0.085(2) Uani 0.843(5) 1 d . . P A 1
F6 F 0.5955(6) 0.4390(5) 0.9095(4) 0.085(2) Uani 0.843(5) 1 d . . P A 1
Cl1X Cl 0.5587(17) 0.6400(10) 0.8089(7) 0.017(3) Uani 0.157(5) 1 d . U P A 2
N1 N 1.0003(5) 0.8408(4) 0.6628(3) 0.0280(10) Uani 1 1 d . . . . .
N2 N 0.7616(5) 0.9878(4) 0.6352(3) 0.0238(9) Uani 1 1 d . . . . .
N3 N 0.5961(5) 0.9629(4) 0.8266(3) 0.0270(10) Uani 1 1 d . . . . .
N4 N 0.8114(5) 0.8192(5) 0.8835(3) 0.0347(11) Uani 1 1 d . . . . .
C1 C 0.8346(6) 0.8623(5) 0.6691(3) 0.0271(12) Uani 1 1 d . . . . .
C2 C 1.0315(6) 0.9530(5) 0.6247(3) 0.0261(12) Uani 1 1 d . . . . .
C3 C 1.1800(6) 0.9766(5) 0.6034(3) 0.0311(13) Uani 1 1 d . . . . .
H3 H 1.2816 0.9138 0.6155 0.037 Uiso 1 1 calc R U . . .
C4 C 1.1645(6) 1.1006(5) 0.5629(3) 0.0315(13) Uani 1 1 d . . . . .
H4 H 1.2594 1.1217 0.5475 0.038 Uiso 1 1 calc R U . . .
C5 C 1.0119(7) 1.1954(5) 0.5441(4) 0.0323(13) Uani 1 1 d . . . . .
H5 H 1.0085 1.2769 0.5164 0.039 Uiso 1 1 calc R U . . .
C6 C 0.8660(6) 1.1707(5) 0.5659(3) 0.0282(12) Uani 1 1 d . . . . .
H6 H 0.7643 1.2335 0.5539 0.034 Uiso 1 1 calc R U . . .
C7 C 0.8802(6) 1.0465(5) 0.6067(3) 0.0234(11) Uani 1 1 d . . . . .
C8 C 1.1274(6) 0.7140(5) 0.6838(4) 0.0388(14) Uani 1 1 d . . . . .
H8A H 1.0763 0.6488 0.7015 0.058 Uiso 1 1 calc R U . . .
H8B H 1.1910 0.7188 0.7295 0.058 Uiso 1 1 calc R U . . .
H8C H 1.1982 0.6913 0.6340 0.058 Uiso 1 1 calc R U . . .
C9 C 0.5857(6) 1.0495(5) 0.6210(3) 0.0271(12) Uani 1 1 d . . . . .
H9A H 0.5408 0.9833 0.6107 0.032 Uiso 1 1 calc R U . . .
H9B H 0.5718 1.1119 0.5696 0.032 Uiso 1 1 calc R U . . .
C10 C 0.4870(6) 1.1195(5) 0.6955(3) 0.0299(12) Uani 1 1 d . . . . .
H10A H 0.5463 1.1707 0.7146 0.036 Uiso 1 1 calc R U . . .
H10B H 0.3826 1.1793 0.6747 0.036 Uiso 1 1 calc R U . . .
C11 C 0.4540(6) 1.0286(5) 0.7722(3) 0.0308(13) Uani 1 1 d . . . . .
H11A H 0.3632 1.0785 0.8071 0.037 Uiso 1 1 calc R U . . .
H11B H 0.4204 0.9629 0.7512 0.037 Uiso 1 1 calc R U . . .
C12 C 0.7086(6) 0.8446(5) 0.8177(4) 0.0323(13) Uani 1 1 d . . . . .
C13 C 0.6278(6) 1.0160(5) 0.8960(4) 0.0318(13) Uani 1 1 d . . . . .
C14 C 0.5495(7) 1.1315(6) 0.9296(4) 0.0375(14) Uani 1 1 d . . . . .
H14 H 0.4567 1.1933 0.9050 0.045 Uiso 1 1 calc R U . . .
C15 C 0.6145(7) 1.1516(6) 1.0015(4) 0.0414(15) Uani 1 1 d . . . . .
H15 H 0.5658 1.2293 1.0252 0.050 Uiso 1 1 calc R U . . .
C16 C 0.7515(7) 1.0580(7) 1.0390(4) 0.0418(16) Uani 1 1 d . . . . .
H16 H 0.7911 1.0743 1.0878 0.050 Uiso 1 1 calc R U . . .
C17 C 0.8313(7) 0.9409(6) 1.0062(4) 0.0399(15) Uani 1 1 d . . . . .
H17 H 0.9235 0.8787 1.0311 0.048 Uiso 1 1 calc R U . . .
C18 C 0.7652(7) 0.9226(6) 0.9341(4) 0.0339(13) Uani 1 1 d . . . . .
C19 C 0.9518(8) 0.7003(6) 0.9015(4) 0.0472(16) Uani 1 1 d . . . . .
H19A H 0.9506 0.6373 0.8654 0.071 Uiso 1 1 calc R U . . .
H19B H 0.9450 0.6654 0.9607 0.071 Uiso 1 1 calc R U . . .
H19C H 1.0520 0.7203 0.8904 0.071 Uiso 1 1 calc R U . . .
C1S C 0.9418(8) 0.3368(6) 0.7496(4) 0.0492(16) Uani 1 1 d . . . . .
H1S1 H 0.8393 0.4076 0.7561 0.059 Uiso 1 1 calc R U . . .
H1S2 H 0.9672 0.3327 0.6886 0.059 Uiso 1 1 calc R U . . .
Cl1 Cl 1.1016(2) 0.36985(17) 0.79650(13) 0.0589(5) Uani 1 1 d D . . . .
Cl2 Cl 0.9172(2) 0.19021(17) 0.79698(12) 0.0611(5) Uani 1 1 d . . . . .

loop_
_atom_site_aniso_label
_atom_site_aniso_U_11
_atom_site_aniso_U_22
_atom_site_aniso_U_33
_atom_site_aniso_U_23
_atom_site_aniso_U_13
_atom_site_aniso_U_12
Ni1 0.0233(4) 0.0230(4) 0.0432(5) 0.0026(3) -0.0030(3) -0.0089(3)
O1 0.028(2) 0.025(2) 0.053(3) -0.0029(18) -0.0091(19) -0.0066(17)
O2 0.028(2) 0.036(2) 0.056(3) -0.007(2) -0.0089(19) -0.0020(19)
C20 0.024(3) 0.013(3) 0.059(4) -0.002(3) 0.007(3) -0.006(2)
C21 0.029(3) 0.034(4) 0.076(5) -0.003(3) -0.009(3) -0.015(3)
F1 0.077(4) 0.173(6) 0.169(6) -0.125(5) 0.062(4) -0.081(4)
F2 0.099(4) 0.058(3) 0.092(3) -0.024(2) -0.047(3) 0.003(3)
F3 0.165(5) 0.037(3) 0.106(4) 0.004(3) -0.035(4) -0.038(3)
O3 0.036(3) 0.014(2) 0.054(3) 0.007(2) -0.004(3) -0.009(2)
O4 0.031(3) 0.026(3) 0.051(3) -0.002(2) -0.007(2) -0.010(2)
C22 0.022(3) 0.022(3) 0.023(3) -0.0028(10) -0.0011(10) -0.0076(13)
C23 0.028(4) 0.030(4) 0.065(5) 0.006(4) 0.005(4) -0.011(3)
F4 0.121(5) 0.061(4) 0.114(5) -0.020(3) 0.014(4) -0.061(4)
F5 0.046(3) 0.062(3) 0.137(5) 0.020(3) 0.025(3) -0.022(2)
F6 0.053(3) 0.068(3) 0.123(5) 0.056(3) -0.022(3) -0.029(3)
Cl1X 0.014(3) 0.016(3) 0.020(3) -0.0018(17) 0.0048(19) -0.006(2)
N1 0.015(2) 0.025(2) 0.039(3) 0.000(2) -0.0053(19) -0.0014(18)
N2 0.011(2) 0.022(2) 0.036(3) -0.0004(19) -0.0010(18) -0.0042(17)
N3 0.021(2) 0.028(2) 0.031(3) 0.004(2) 0.0004(19) -0.0109(19)
N4 0.030(3) 0.036(3) 0.037(3) 0.007(2) -0.003(2) -0.014(2)
C1 0.022(3) 0.029(3) 0.029(3) 0.001(2) 0.001(2) -0.009(2)
C2 0.014(2) 0.028(3) 0.036(3) -0.003(2) -0.001(2) -0.007(2)
C3 0.020(3) 0.038(3) 0.037(3) -0.010(3) -0.003(2) -0.009(2)
C4 0.023(3) 0.042(3) 0.034(3) -0.006(3) 0.000(2) -0.017(3)
C5 0.034(3) 0.032(3) 0.037(3) -0.006(3) 0.001(3) -0.019(3)
C6 0.024(3) 0.022(3) 0.037(3) -0.005(2) -0.001(2) -0.006(2)
C7 0.018(3) 0.025(3) 0.029(3) -0.007(2) 0.003(2) -0.008(2)
C8 0.022(3) 0.030(3) 0.057(4) 0.002(3) -0.008(3) -0.001(2)
C9 0.018(3) 0.022(3) 0.039(3) 0.004(2) -0.004(2) -0.006(2)
C10 0.016(3) 0.027(3) 0.042(3) 0.004(2) 0.000(2) -0.004(2)
C11 0.020(3) 0.030(3) 0.039(3) -0.003(2) 0.003(2) -0.004(2)
C12 0.022(3) 0.027(3) 0.044(4) 0.010(3) 0.002(2) -0.010(2)
C13 0.028(3) 0.032(3) 0.038(3) 0.004(3) 0.003(2) -0.017(3)
C14 0.032(3) 0.043(4) 0.041(4) 0.000(3) 0.006(3) -0.021(3)
C15 0.045(4) 0.050(4) 0.042(4) -0.003(3) 0.010(3) -0.035(3)
C16 0.041(4) 0.063(4) 0.035(3) -0.002(3) 0.003(3) -0.038(3)
C17 0.031(3) 0.057(4) 0.039(3) 0.005(3) -0.002(3) -0.030(3)
C18 0.028(3) 0.041(3) 0.037(3) 0.000(3) 0.002(2) -0.020(3)
C19 0.046(4) 0.045(4) 0.045(4) 0.005(3) -0.014(3) -0.010(3)
C1S 0.046(4) 0.047(4) 0.051(4) -0.001(3) -0.007(3) -0.013(3)
Cl1 0.0426(10) 0.0443(10) 0.0891(14) -0.0091(9) -0.0099(9) -0.0112(8)
Cl2 0.0824(13) 0.0512(11) 0.0584(11) 0.0023(9) -0.0191(10) -0.0332(10)

loop_
_atom_type_symbol
_atom_type_description
_atom_type_scat_dispersion_real
_atom_type_scat_dispersion_imag
_atom_type_scat_source
C C 0.0033 0.0016 'International Tables Vol C Tables 4.2.6.8 and 6.1.1.4'
H H 0.0000 0.0000 'International Tables Vol C Tables 4.2.6.8 and 6.1.1.4'
N N 0.0061 0.0033 'International Tables Vol C Tables 4.2.6.8 and 6.1.1.4'
O O 0.0106 0.0060 'International Tables Vol C Tables 4.2.6.8 and 6.1.1.4'
F F 0.0171 0.0103 'International Tables Vol C Tables 4.2.6.8 and 6.1.1.4'
Ni Ni 0.3393 1.1124 'International Tables Vol C Tables 4.2.6.8 and 6.1.1.4'
Cl Cl 0.1484 0.1585 'International Tables Vol C Tables 4.2.6.8 and 6.1.1.4'

loop_
_geom_angle_atom_site_label_1
_geom_angle_atom_site_label_2
_geom_angle_atom_site_label_3
_geom_angle
C1 Ni1 C12 84.7(2)
C1 Ni1 O3 173.4(2)
C12 Ni1 O3 95.3(2)
C1 Ni1 O1 92.9(2)
C12 Ni1 O1 176.41(19)
O3 Ni1 O1 86.8(2)
C1 Ni1 Cl1X 167.3(3)
C12 Ni1 Cl1X 87.2(3)
O1 Ni1 Cl1X 95.7(3)
C20 O1 Ni1 116.6(4)
O2 C20 O1 129.5(6)
O2 C20 C21 116.2(5)
O1 C20 C21 114.3(5)
F3 C21 F1 105.8(6)
F3 C21 F2 105.3(5)
F1 C21 F2 106.7(6)
F3 C21 C20 111.2(6)
F1 C21 C20 113.3(5)
F2 C21 C20 113.8(5)
C22 O3 Ni1 121.9(5)
O4 C22 O3 132.9(8)
O4 C22 C23 117.2(6)
O3 C22 C23 109.7(6)
F4 C23 F5 106.9(6)
F4 C23 F6 105.8(7)
F5 C23 F6 106.7(6)
F4 C23 C22 112.1(6)
F5 C23 C22 113.5(6)
F6 C23 C22 111.3(6)
C1 N1 C2 110.2(4)
C1 N1 C8 124.9(4)
C2 N1 C8 124.5(4)
C1 N2 C7 110.4(4)
C1 N2 C9 125.2(4)
C7 N2 C9 124.0(4)
C12 N3 C13 111.7(5)
C12 N3 C11 125.2(5)
C13 N3 C11 123.1(4)
C12 N4 C18 111.2(5)
C12 N4 C19 125.5(5)
C18 N4 C19 123.2(5)
N2 C1 N1 106.3(4)
N2 C1 Ni1 128.2(4)
N1 C1 Ni1 125.1(4)
C7 C2 N1 106.7(4)
C7 C2 C3 122.5(5)
N1 C2 C3 130.8(5)
C4 C3 C2 115.0(5)
C3 C4 C5 122.7(5)
C6 C5 C4 121.6(5)
C5 C6 C7 116.2(5)
C2 C7 C6 122.0(4)
C2 C7 N2 106.4(4)
C6 C7 N2 131.6(5)
N2 C9 C10 114.3(4)
C11 C10 C9 114.2(4)
N3 C11 C10 114.1(4)
N3 C12 N4 105.4(5)
N3 C12 Ni1 127.5(4)
N4 C12 Ni1 126.6(4)
C14 C13 C18 121.1(6)
C14 C13 N3 132.8(5)
C18 C13 N3 106.0(5)
C13 C14 C15 117.3(6)
C14 C15 C16 121.1(6)
C15 C16 C17 122.3(6)
C18 C17 C16 115.8(6)
C17 C18 C13 122.3(6)
C17 C18 N4 132.1(6)
C13 C18 N4 105.6(5)
Cl2 C1S Cl1 112.0(4)

loop_
_geom_bond_atom_site_label_1
_geom_bond_atom_site_label_2
_geom_bond_distance
Ni1 C1 1.856(5)
Ni1 C12 1.861(6)
Ni1 O3 1.901(4)
Ni1 O1 1.924(4)
Ni1 Cl1X 2.414(13)
O1 C20 1.239(7)
O2 C20 1.229(6)
C20 C21 1.540(9)
C21 F3 1.302(7)
C21 F1 1.309(7)
C21 F2 1.318(7)
O3 C22 1.238(2)
O4 C22 1.191(8)
C22 C23 1.580(11)
C23 F4 1.315(9)
C23 F5 1.317(8)
C23 F6 1.318(8)
N1 C1 1.369(6)
N1 C2 1.392(6)
N1 C8 1.466(6)
N2 C1 1.357(6)
N2 C7 1.399(6)
N2 C9 1.463(6)
N3 C12 1.353(7)
N3 C13 1.395(7)
N3 C11 1.472(6)
N4 C12 1.358(7)
N4 C18 1.407(7)
N4 C19 1.462(7)
C2 C7 1.385(7)
C2 C3 1.399(7)
C3 C4 1.387(7)
C4 C5 1.401(8)
C5 C6 1.383(7)
C6 C7 1.393(7)
C9 C10 1.528(7)
C10 C11 1.524(7)
C13 C14 1.378(8)
C13 C18 1.394(8)
C14 C15 1.382(8)
C15 C16 1.389(9)
C16 C17 1.387(9)
C17 C18 1.382(8)
C1S Cl2 1.748(7)
C1S Cl1 1.782(7)
